data_2101276
loop_
_publ_author_name
'Haller, K. J.'
'Rae, A. D.'
'Heerdegen, A. P.'
'Hockless, D. C. R.'
'Welberry, T. R.'

_publ_section_title
;
 The fourfold disordered structures of
 <i>p</i>-chloro-<i>N</i>-(<i>p</i>-methylbenzylidene)aniline and
 <i>p</i>-methyl-<i>N</i>-(<i>p</i>-chlorobenzylidene)aniline
;
_journal_issue 2
_journal_name_full 'Acta Crystallographica Section B'
_journal_page_first 187
_journal_page_last 197
_journal_paper_doi 10.1107/S0108768194010748
_journal_volume 51
_journal_year 1995
_chemical_formula_sum 'C14 H12 Cl N'
_chemical_formula_weight 229.6
_space_group_IT_number 14
_space_group_name_Hall '-P 2yn'
_space_group_name_H-M_alt 'P 1 21/n 1'
_symmetry_cell_setting monoclinic
_symmetry_space_group_name_Hall '-P 2yn'
_symmetry_space_group_name_H-M 'P 1 21/n 1'
_cell_angle_alpha 90
_cell_angle_beta 99.220(10)
_cell_angle_gamma 90
_cell_formula_units_Z 4
_cell_length_a 5.965(2)
_cell_length_b 7.423(3)
_cell_length_c 27.420(3)
_cell_volume 1198.4(6)
_diffrn_radiation_type CuK\a
_diffrn_radiation_wavelength 1.5418
_exptl_absorpt_coefficient_mu 2.45
_exptl_crystal_density_diffrn 1.28
_cod_data_source_file bk0015.cif
_cod_data_source_block MeCl
_cod_original_cell_volume 1198.0(10)
_cod_original_formula_sum 'C14 H12 Cl1 N1'
_cod_database_code 2101276

loop_
_space_group_symop_id
_space_group_symop_operation_xyz
1 x,y,z
2 -x+1/2,y+1/2,-z+1/2
3 -x,-y,-z
4 x+1/2,-y+1/2,z+1/2

loop_
_atom_site_label
_atom_site_fract_x
_atom_site_fract_y
_atom_site_fract_z
_atom_site_U_iso_or_equiv
Cl1 .1685(7) .4384(6) .45710(10) .093(2)
C14 .2644(6) .4630(5) .4021(2) .0600(10)
C15 .1359(8) .4035(10) .3581(2) .0560(10)
C16 .2129(9) .4233(11) .31400(10) .0470(10)
C11 .4221(7) .5034(7) .3118(2) .0430(10)
C12 .5506(8) .5629(10) .3557(2) .0470(10)
C13 .4736(8) .5432(10) .3999(2) .0550(10)
N1 .5263(9) .5263(9) .2693(2) .0520(10)
C27 .8366(11) .5289(9) .0512(2) .076(3)
C24 .7377(8) .5057(7) .0981(2) .057(2)
C25 .8497(8) .5723(9) .1430(2) .057(2)
C26 .7600(8) .5513(9) .1855(2) .050(2)
C21 .5541(7) .4627(7) .1853(2) .045(2)
C22 .4421(9) .3961(10) .1404(2) .055(2)
C23 .5317(9) .4171(9) .0979(2) .061(2)
C2 .4573(12) .4401(11) .2300(3) .050(2)
Cl1' .199(2) .4987(18) .4616(3) .109(4)
C14' .2614(18) .5044(16) .4031(4) .064(2)
C15' .466(3) .576(3) .3937(4) .065(3)
C16' .517(3) .581(3) .3468(4) .055(3)
C11' .365(2) .514(2) .3070(3) .044(3)
C12' .1600(19) .442(3) .3164(3) .039(3)
C13' .1095(18) .438(2) .3633(4) .048(3)
N1' .398(2) .504(3) .2571(4) .060(3)
C27' .759(3) .542(3) .0444(4) .080(10)
C24' .715(2) .536(2) .0971(4) .053(5)
C25' .514(3) .464(4) .1086(4) .077(7)
C26' .475(3) .459(4) .1563(4) .054(5)
C21' .634(2) .525(2) .1949(4) .044(5)
C22' .835(3) .597(3) .1835(4) .075(7)
C23' .875(3) .602(3) .1357(5) .061(7)
C2' .594(2) .520(3) .2455(4) .061(5)
H115 -.0153 .3463 .3587 ?
H116 .1174 .3799 .2829 ?
H112 .7023 .6199 .3551 ?
H113 .5695 .5863 .4310 ?
H125 .9981 .6364 .1441 ?
H126 .8440 .6005 .2173 ?
H122 .2945 .3312 .1395 ?
H123 .4486 .3671 .0662 ?
H12 .3297 .3520 .2297 ?
H127 .9843 .5948 .0585 ?
H227 .8637 .4071 .0372 ?
H327 .7286 .5980 .0266 ?
H427 .7334 .4718 .0230 ?
H527 .8540 .6595 .0444 ?
H627 .9892 .4686 .0549 ?
H115' .5809 .6203 .4217 ?
H116' .6680 .6277 .3409 ?
H112' .0484 .3938 .2881 ?
H113' -.0387 .3865 .3688 ?
H125' .4011 .4110 .0814 ?
H126' .3333 .3995 .1636 ?
H122' .9499 .6476 .2103 ?
H123' 1.0177 .6591 .1282 ?
H12' .7297 .5258 .2724 ?
H127' .6283 .4885 .0219 ?
H227' .7777 .6719 .0344 ?
H327' .9012 .4751 .0413 ?
H427' .9098 .6018 .0432 ?
H527' .7604 .4185 .0306 ?
H627' .6369 .6152 .0237 ?

loop_
_geom_angle_atom_site_label_1
_geom_angle_atom_site_label_2
_geom_angle_atom_site_label_3
_geom_angle
Cl1 C14 C15 121.00(10)
Cl1 C14 C13 121.00(10)
C15 C14 C13 118.1(2)
C14 C15 C16 121.00(10)
C15 C16 C11 121.00(10)
C16 C11 C12 118.0(2)
C11 C12 C13 121.00(10)
C14 C13 C12 121.00(10)
C16 C11 N1 127.1(3)
C12 C11 N1 114.9(3)
C11 N1 C2 121.0(4)
C27 C24 C25 121.00(10)
C27 C24 C23 121.00(10)
C25 C24 C23 118.1(2)
C24 C25 C26 121.00(10)
C25 C26 C21 121.00(10)
C26 C21 C22 118.0(2)
C21 C22 C23 121.00(10)
C24 C23 C22 121.00(10)
C26 C21 C2 121.5(3)
C22 C21 C2 120.5(3)
N1 C2 C21 123.0(5)

loop_
_geom_bond_atom_site_label_1
_geom_bond_atom_site_label_2
_geom_bond_distance
Cl1 C14 1.705(5)
C14 C15 1.392(2)
C15 C16 1.369(3)
C16 C11 1.393(2)
C11 C12 1.393(2)
C14 C13 1.392(2)
C12 C13 1.369(3)
C11 N1 1.415(7)
N1 C2 1.265(5)
C27 C24 1.510(7)
C24 C25 1.392(2)
C25 C26 1.369(3)
C26 C21 1.393(2)
C21 C22 1.393(2)
C24 C23 1.392(2)
C22 C23 1.369(3)
C21 C2 1.446(8)

loop_
_geom_torsion_atom_site_label_1
_geom_torsion_atom_site_label_2
_geom_torsion_atom_site_label_3
_geom_torsion_atom_site_label_4
_geom_torsion
_geom_torsion_publ_flag
C11 N1 C2 C21 178.2(6) yes
C2 N1 C11 C16 -15.2(7) yes
N1 C2 C21 C26 14.0(7) yes
C2' N1' C11' C16' 15.5(12) yes
N1' C2' C21' C26' -19.5(16) yes
C11' N1' C2' C21' -175.0(9) yes
C2 N1 C11 C12 162.3(5) yes
N1 C2 C21 C22 -165.8(5) yes
C2' N1' C11' C12' -162.0(12) yes
N1' C2' C21' C22' 160.3(15) yes
